data_7247703
loop_
_publ_author_name
'Han, Wei'
'Chen, Yu-Lan'
'Tang, Xi'
'Zhou, Jie'
'Ma, Mengtao'
'Shen, Zhi-Liang'
'Chu, Xue-Qiang'

_publ_section_title
;
 Water-promoted defluorinative synthesis of fluoroalkylated
 1,5-diazapentadienes by using (NH4)2CO3 as an NH2 and NH source
;
_journal_issue 23
_journal_name_full 'Green Chemistry'
_journal_page_first 9672
_journal_page_last 9679
_journal_paper_doi 10.1039/D3GC03717G
_journal_volume 25
_journal_year 2023
_chemical_formula_moiety 'C13 H8 F7 N3'
_chemical_formula_sum 'C13 H8 F7 N3'
_chemical_formula_weight 339.22
_space_group_crystal_system monoclinic
_space_group_IT_number 14
_space_group_name_Hall '-P 2ybc'
_space_group_name_H-M_alt 'P 1 21/c 1'
_atom_sites_solution_hydrogens mixed
_atom_sites_solution_primary dual
_audit_creation_date 2023-02-20
_audit_creation_method
;
Olex2 1.5-beta
(compiled 2022.04.07 svn.rca3783a0 for OlexSys, GUI svn.r6439)
;
_audit_update_record
;
2023-02-21 deposited with the CCDC.	2023-11-08 downloaded from the CCDC.
;
_cell_angle_alpha 90
_cell_angle_beta 104.132(9)
_cell_angle_gamma 90
_cell_formula_units_Z 4
_cell_length_a 11.5372(11)
_cell_length_b 11.7335(9)
_cell_length_c 10.3893(9)
_cell_measurement_reflns_used 2802
_cell_measurement_temperature 199.99(10)
_cell_measurement_theta_max 28.2740
_cell_measurement_theta_min 2.6640
_cell_volume 1363.9(2)
_computing_cell_refinement 'CrysAlisPro 1.171.38.43f (Rigaku OD, 2015)'
_computing_data_collection 'CrysAlisPro 1.171.38.43f (Rigaku OD, 2015)'
_computing_data_reduction 'CrysAlisPro 1.171.38.43f (Rigaku OD, 2015)'
_computing_molecular_graphics 'Olex2 1.5-beta (Dolomanov et al., 2009)'
_computing_publication_material 'Olex2 1.5-beta (Dolomanov et al., 2009)'
_computing_structure_refinement 'SHELXL 2018/3 (Sheldrick, 2015)'
_computing_structure_solution 'SHELXT 2018/2 (Sheldrick, 2018)'
_diffrn_ambient_environment N~2~
_diffrn_ambient_temperature 199.99(10)
_diffrn_detector 'CCD plate'
_diffrn_detector_area_resol_mean 5.2684
_diffrn_detector_type AtlasS2
_diffrn_measured_fraction_theta_full 1.000
_diffrn_measured_fraction_theta_max 1.000
_diffrn_measurement_details
;
List of Runs (angles in degrees, time in seconds):

  # Type    Start    End  Width  t~exp~   \w     \q     \k     \f   Frames
#--------------------------------------------------------------------------
  1  \w     -9.00  77.00   1.00    2.50    --   12.05  38.00-120.00   86
  2  \w    -57.00  39.00   1.00    2.50    --   12.05 -57.00  60.00   96
;
_diffrn_measurement_device 'four-circle diffractometer'
_diffrn_measurement_device_type 'SuperNova, Dual, Cu at zero, AtlasS2'
_diffrn_measurement_method '\w scans'
_diffrn_orient_matrix_type 'CrysAlisPro convention (1999,Acta A55,543-557)'
_diffrn_orient_matrix_UB_11 0.0139191000
_diffrn_orient_matrix_UB_12 0.0556314000
_diffrn_orient_matrix_UB_13 -0.0179349000
_diffrn_orient_matrix_UB_21 -0.0463054000
_diffrn_orient_matrix_UB_22 -0.0034920000
_diffrn_orient_matrix_UB_23 -0.0591042000
_diffrn_orient_matrix_UB_31 -0.0410781000
_diffrn_orient_matrix_UB_32 0.0229764000
_diffrn_orient_matrix_UB_33 0.0340383000
_diffrn_radiation_monochromator mirror
_diffrn_radiation_probe x-ray
_diffrn_radiation_type 'Mo K\a'
_diffrn_radiation_wavelength 0.71073
_diffrn_reflns_av_R_equivalents 0.0239
_diffrn_reflns_av_unetI/netI 0.0324
_diffrn_reflns_Laue_measured_fraction_full 1.000
_diffrn_reflns_Laue_measured_fraction_max 1.000
_diffrn_reflns_limit_h_max 13
_diffrn_reflns_limit_h_min -13
_diffrn_reflns_limit_k_max 13
_diffrn_reflns_limit_k_min -11
_diffrn_reflns_limit_l_max 10
_diffrn_reflns_limit_l_min -12
_diffrn_reflns_number 5493
_diffrn_reflns_point_group_measured_fraction_full 1.000
_diffrn_reflns_point_group_measured_fraction_max 1.000
_diffrn_reflns_theta_full 24.999
_diffrn_reflns_theta_max 24.999
_diffrn_reflns_theta_min 2.515
_diffrn_source 'micro-focus sealed X-ray tube'
_diffrn_source_type 'SuperNova (Mo) X-ray Source'
_exptl_absorpt_coefficient_mu 0.168
_exptl_absorpt_correction_T_max 1.00000
_exptl_absorpt_correction_T_min 0.60147
_exptl_absorpt_correction_type multi-scan
_exptl_absorpt_process_details
;
CrysAlisPro 1.171.38.43f (Rigaku Oxford Diffraction, 2015)
Empirical absorption correction using spherical harmonics,
 implemented in SCALE3 ABSPACK scaling algorithm.
;
_exptl_crystal_colour 'light yellow'
_exptl_crystal_density_diffrn 1.652
_exptl_crystal_description block
_exptl_crystal_F_000 680
_exptl_crystal_size_max 0.14
_exptl_crystal_size_mid 0.12
_exptl_crystal_size_min 0.11
_refine_diff_density_max 0.194
_refine_diff_density_min -0.280
_refine_diff_density_rms 0.046
_refine_ls_extinction_coef 0.017(2)
_refine_ls_extinction_expression Fc^*^=kFc[1+0.001xFc^2^\l^3^/sin(2\q)]^-1/4^
_refine_ls_extinction_method 'SHELXL-2018/3 (Sheldrick 2018)'
_refine_ls_goodness_of_fit_ref 1.069
_refine_ls_hydrogen_treatment mixed
_refine_ls_matrix_type full
_refine_ls_number_parameters 221
_refine_ls_number_reflns 2399
_refine_ls_number_restraints 0
_refine_ls_restrained_S_all 1.069
_refine_ls_R_factor_all 0.0479
_refine_ls_R_factor_gt 0.0395
_refine_ls_shift/su_max 0.000
_refine_ls_shift/su_mean 0.000
_refine_ls_structure_factor_coef Fsqd
_refine_ls_weighting_details 'w=1/[\s^2^(Fo^2^)+(0.0560P)^2^+0.0775P] where P=(Fo^2^+2Fc^2^)/3'
_refine_ls_weighting_scheme calc
_refine_ls_wR_factor_gt 0.0986
_refine_ls_wR_factor_ref 0.1047
_reflns_Friedel_coverage 0.000
_reflns_number_gt 1991
_reflns_number_total 2399
_reflns_threshold_expression 'I > 2\s(I)'
_cod_data_source_file d3gc03717g2.cif
_cod_data_source_block 1023-1
_cod_depositor_comments 'Adding full bibliography for 7247703--7247704.cif.'
_cod_database_code 7247703
_shelx_shelxl_version_number 2018/3
_shelx_space_group_comment
;
The symmetry employed for this shelxl refinement is uniquely defined
by the following loop, which should always be used as a source of
symmetry information in preference to the above space-group names.
They are only intended as comments.
;
_olex2_refinement_description
;
1. Fixed Uiso
 At 1.2 times of:
  All C(H) groups
2.a Aromatic/amide H refined with riding coordinates:
 C1(H1), C2(H2), C4(H4), C5(H5), C8(H8)
;
_olex2_submission_special_instructions 'No special instructions were received'
_oxdiff_exptl_absorpt_empirical_details
;
Empirical correction (ABSPACK) includes:
- Absorption correction using spherical harmonics
- Frame scaling
;
_oxdiff_exptl_absorpt_empirical_full_max 1.336
_oxdiff_exptl_absorpt_empirical_full_min 0.736

loop_
_space_group_symop_operation_xyz
'x, y, z'
'-x, y+1/2, -z+1/2'
'-x, -y, -z'
'x, -y-1/2, z-1/2'

loop_
_atom_site_label
_atom_site_type_symbol
_atom_site_fract_x
_atom_site_fract_y
_atom_site_fract_z
_atom_site_U_iso_or_equiv
_atom_site_adp_type
_atom_site_occupancy
_atom_site_site_symmetry_order
_atom_site_calc_flag
_atom_site_refinement_flags_posn
_atom_site_refinement_flags_adp
_atom_site_refinement_flags_occupancy
_atom_site_disorder_assembly
_atom_site_disorder_group
F1 F -0.01698(10) 0.49150(10) 0.78203(11) 0.0483(3) Uani 1 1 d . . . . .
F2 F 0.04930(10) 0.62780(8) 0.67885(10) 0.0454(3) Uani 1 1 d . . . . .
F3 F 0.18691(12) 0.47815(10) 0.96466(11) 0.0605(4) Uani 1 1 d . . . . .
F4 F 0.27376(10) 0.59982(11) 0.85918(13) 0.0619(4) Uani 1 1 d . . . . .
F5 F 0.02269(12) 0.64891(10) 0.98081(13) 0.0628(4) Uani 1 1 d . . . . .
F6 F 0.20775(14) 0.68172(13) 1.07520(14) 0.0879(5) Uani 1 1 d . . . . .
F7 F 0.12546(11) 0.76416(9) 0.89356(12) 0.0593(4) Uani 1 1 d . . . . .
N1 N 0.56039(16) 0.65288(13) 0.08559(16) 0.0467(4) Uani 1 1 d . . . . .
N2 N 0.25497(16) 0.30519(13) 0.51871(17) 0.0377(4) Uani 1 1 d . . . . .
H2A H 0.217(2) 0.2779(18) 0.576(2) 0.055(6) Uiso 1 1 d . . . . .
H2B H 0.3011(18) 0.2658(17) 0.4795(19) 0.044(6) Uiso 1 1 d . . . . .
N3 N 0.13184(15) 0.33768(12) 0.70635(16) 0.0396(4) Uani 1 1 d . . . . .
H3 H 0.0876(18) 0.3264(16) 0.764(2) 0.048(6) Uiso 1 1 d . . . . .
C1 C 0.33201(16) 0.41126(14) 0.30512(16) 0.0327(4) Uani 1 1 d . . . . .
H1 H 0.296497 0.338144 0.286562 0.039 Uiso 1 1 calc R U . . .
C2 C 0.39560(16) 0.45681(14) 0.22114(17) 0.0342(4) Uani 1 1 d . . . . .
H2 H 0.404808 0.414758 0.146129 0.041 Uiso 1 1 calc R U . . .
C3 C 0.44611(15) 0.56426(14) 0.24642(16) 0.0305(4) Uani 1 1 d . . . . .
C4 C 0.43207(15) 0.62546(14) 0.35601(17) 0.0321(4) Uani 1 1 d . . . . .
H4 H 0.465167 0.699718 0.372519 0.038 Uiso 1 1 calc R U . . .
C5 C 0.37036(15) 0.57864(13) 0.44046(16) 0.0306(4) Uani 1 1 d . . . . .
H5 H 0.362491 0.620367 0.516225 0.037 Uiso 1 1 calc R U . . .
C6 C 0.31898(14) 0.47052(13) 0.41659(16) 0.0278(4) Uani 1 1 d . . . . .
C7 C 0.25431(15) 0.41946(14) 0.51005(16) 0.0292(4) Uani 1 1 d . . . . .
C8 C 0.19718(16) 0.48610(14) 0.58268(17) 0.0321(4) Uani 1 1 d . . . . .
H8 H 0.197098 0.566126 0.568772 0.038 Uiso 1 1 calc R U . . .
C9 C 0.13749(15) 0.44397(14) 0.67815(16) 0.0310(4) Uani 1 1 d . . . . .
C10 C 0.08270(15) 0.53296(14) 0.75227(17) 0.0332(4) Uani 1 1 d . . . . .
C11 C 0.16810(17) 0.56947(16) 0.88357(18) 0.0404(5) Uani 1 1 d . . . . .
C12 C 0.1293(2) 0.66762(17) 0.9597(2) 0.0495(5) Uani 1 1 d . . . . .
C13 C 0.51059(17) 0.61292(15) 0.15718(17) 0.0353(4) Uani 1 1 d . . . . .

loop_
_atom_site_aniso_label
_atom_site_aniso_U_11
_atom_site_aniso_U_22
_atom_site_aniso_U_33
_atom_site_aniso_U_23
_atom_site_aniso_U_13
_atom_site_aniso_U_12
F1 0.0380(7) 0.0612(7) 0.0516(7) -0.0037(5) 0.0220(5) -0.0054(5)
F2 0.0532(7) 0.0442(6) 0.0410(6) 0.0087(5) 0.0155(5) 0.0183(5)
F3 0.0834(10) 0.0489(7) 0.0402(7) 0.0009(5) -0.0021(6) 0.0239(6)
F4 0.0339(7) 0.0686(8) 0.0821(9) -0.0285(7) 0.0120(6) -0.0028(6)
F5 0.0735(10) 0.0578(8) 0.0686(9) -0.0021(6) 0.0398(7) 0.0084(6)
F6 0.0981(12) 0.0861(10) 0.0590(9) -0.0351(8) -0.0203(8) 0.0369(9)
F7 0.0648(9) 0.0356(6) 0.0768(9) -0.0071(6) 0.0161(7) -0.0002(5)
N1 0.0610(12) 0.0410(9) 0.0443(10) 0.0029(8) 0.0247(9) -0.0047(8)
N2 0.0524(11) 0.0267(8) 0.0406(9) 0.0004(7) 0.0241(8) -0.0014(7)
N3 0.0491(10) 0.0336(9) 0.0412(9) 0.0013(7) 0.0208(8) -0.0073(7)
C1 0.0410(11) 0.0267(8) 0.0296(9) -0.0005(8) 0.0073(8) -0.0029(8)
C2 0.0438(11) 0.0343(9) 0.0252(9) -0.0010(8) 0.0098(8) 0.0015(8)
C3 0.0321(10) 0.0307(9) 0.0291(9) 0.0050(7) 0.0085(7) 0.0029(7)
C4 0.0327(10) 0.0276(8) 0.0359(10) 0.0003(8) 0.0086(8) -0.0022(7)
C5 0.0356(10) 0.0275(9) 0.0297(9) -0.0032(7) 0.0101(8) 0.0006(7)
C6 0.0285(9) 0.0277(8) 0.0268(9) 0.0017(7) 0.0058(7) 0.0032(7)
C7 0.0308(10) 0.0275(8) 0.0282(9) 0.0021(7) 0.0055(7) -0.0010(7)
C8 0.0389(10) 0.0256(8) 0.0340(10) 0.0016(7) 0.0132(8) 0.0005(7)
C9 0.0312(10) 0.0327(9) 0.0292(9) 0.0001(8) 0.0078(7) -0.0009(7)
C10 0.0315(10) 0.0367(9) 0.0333(10) 0.0067(8) 0.0113(8) 0.0009(8)
C11 0.0398(11) 0.0393(10) 0.0409(11) -0.0010(9) 0.0077(9) 0.0074(8)
C12 0.0505(14) 0.0475(12) 0.0466(12) -0.0071(10) 0.0046(10) 0.0099(10)
C13 0.0415(11) 0.0318(9) 0.0338(9) 0.0009(8) 0.0117(9) 0.0005(8)

loop_
_atom_type_symbol
_atom_type_description
_atom_type_scat_dispersion_real
_atom_type_scat_dispersion_imag
_atom_type_scat_source
C C 0.0033 0.0016 'International Tables Vol C Tables 4.2.6.8 and 6.1.1.4'
H H 0.0000 0.0000 'International Tables Vol C Tables 4.2.6.8 and 6.1.1.4'
F F 0.0171 0.0103 'International Tables Vol C Tables 4.2.6.8 and 6.1.1.4'
N N 0.0061 0.0033 'International Tables Vol C Tables 4.2.6.8 and 6.1.1.4'

loop_
_geom_angle_atom_site_label_1
_geom_angle_atom_site_label_2
_geom_angle_atom_site_label_3
_geom_angle
_geom_angle_site_symmetry_1
_geom_angle_site_symmetry_3
_geom_angle_publ_flag
H2A N2 H2B 125.5(19) . . ?
C7 N2 H2A 114.4(14) . . ?
C7 N2 H2B 119.2(13) . . ?
C9 N3 H3 111.6(13) . . ?
C2 C1 H1 119.5 . . ?
C2 C1 C6 121.08(16) . . ?
C6 C1 H1 119.5 . . ?
C1 C2 H2 120.1 . . ?
C1 C2 C3 119.80(16) . . ?
C3 C2 H2 120.1 . . ?
C2 C3 C4 119.84(15) . . ?
C2 C3 C13 119.84(15) . . ?
C4 C3 C13 120.30(15) . . ?
C3 C4 H4 120.0 . . ?
C5 C4 C3 119.99(15) . . ?
C5 C4 H4 120.0 . . ?
C4 C5 H5 119.5 . . ?
C4 C5 C6 120.93(15) . . ?
C6 C5 H5 119.5 . . ?
C1 C6 C5 118.34(15) . . ?
C1 C6 C7 121.06(15) . . ?
C5 C6 C7 120.58(14) . . ?
N2 C7 C6 116.75(14) . . ?
N2 C7 C8 122.07(15) . . ?
C8 C7 C6 121.18(15) . . ?
C7 C8 H8 117.7 . . ?
C7 C8 C9 124.52(15) . . ?
C9 C8 H8 117.7 . . ?
N3 C9 C8 123.65(16) . . ?
N3 C9 C10 119.94(15) . . ?
C8 C9 C10 116.37(14) . . ?
F1 C10 C9 110.49(14) . . ?
F1 C10 C11 107.11(14) . . ?
F2 C10 F1 106.51(14) . . ?
F2 C10 C9 112.06(13) . . ?
F2 C10 C11 107.73(14) . . ?
C9 C10 C11 112.63(14) . . ?
F3 C11 F4 108.16(15) . . ?
F3 C11 C10 107.70(15) . . ?
F3 C11 C12 107.39(16) . . ?
F4 C11 C10 108.61(15) . . ?
F4 C11 C12 106.91(16) . . ?
C12 C11 C10 117.74(16) . . ?
F5 C12 F6 109.23(18) . . ?
F5 C12 F7 108.40(16) . . ?
F5 C12 C11 111.36(17) . . ?
F6 C12 C11 109.97(17) . . ?
F7 C12 F6 107.02(18) . . ?
F7 C12 C11 110.74(17) . . ?
N1 C13 C3 178.9(2) . . ?

loop_
_geom_bond_atom_site_label_1
_geom_bond_atom_site_label_2
_geom_bond_distance
_geom_bond_site_symmetry_2
_geom_bond_publ_flag
F1 C10 1.3522(19) . ?
F2 C10 1.3510(19) . ?
F3 C11 1.347(2) . ?
F4 C11 1.352(2) . ?
F5 C12 1.319(2) . ?
F6 C12 1.325(2) . ?
F7 C12 1.320(2) . ?
N1 C13 1.145(2) . ?
N2 H2A 0.88(2) . ?
N2 H2B 0.88(2) . ?
N2 C7 1.344(2) . ?
N3 H3 0.89(2) . ?
N3 C9 1.286(2) . ?
C1 H1 0.9500 . ?
C1 C2 1.378(2) . ?
C1 C6 1.390(2) . ?
C2 H2 0.9500 . ?
C2 C3 1.387(2) . ?
C3 C4 1.389(2) . ?
C3 C13 1.441(2) . ?
C4 H4 0.9500 . ?
C4 C5 1.372(2) . ?
C5 H5 0.9500 . ?
C5 C6 1.397(2) . ?
C6 C7 1.487(2) . ?
C7 C8 1.363(2) . ?
C8 H8 0.9500 . ?
C8 C9 1.427(2) . ?
C9 C10 1.523(2) . ?
C10 C11 1.536(3) . ?
C11 C12 1.525(3) . ?

loop_
_geom_torsion_atom_site_label_1
_geom_torsion_atom_site_label_2
_geom_torsion_atom_site_label_3
_geom_torsion_atom_site_label_4
_geom_torsion
_geom_torsion_site_symmetry_1
_geom_torsion_site_symmetry_2
_geom_torsion_site_symmetry_3
_geom_torsion_site_symmetry_4
_geom_torsion_publ_flag
F1 C10 C11 F3 56.52(18) . . . . ?
F1 C10 C11 F4 173.43(13) . . . . ?
F1 C10 C11 C12 -65.0(2) . . . . ?
F2 C10 C11 F3 170.76(13) . . . . ?
F2 C10 C11 F4 -72.33(17) . . . . ?
F2 C10 C11 C12 49.3(2) . . . . ?
F3 C11 C12 F5 -68.2(2) . . . . ?
F3 C11 C12 F6 53.1(2) . . . . ?
F3 C11 C12 F7 171.14(16) . . . . ?
F4 C11 C12 F5 175.96(16) . . . . ?
F4 C11 C12 F6 -62.8(2) . . . . ?
F4 C11 C12 F7 55.3(2) . . . . ?
N2 C7 C8 C9 2.8(3) . . . . ?
N3 C9 C10 F1 -34.5(2) . . . . ?
N3 C9 C10 F2 -153.13(16) . . . . ?
N3 C9 C10 C11 85.2(2) . . . . ?
C1 C2 C3 C4 -0.2(3) . . . . ?
C1 C2 C3 C13 -178.76(16) . . . . ?
C1 C6 C7 N2 28.0(2) . . . . ?
C1 C6 C7 C8 -151.87(17) . . . . ?
C2 C1 C6 C5 1.0(3) . . . . ?
C2 C1 C6 C7 -177.63(15) . . . . ?
C2 C3 C4 C5 1.3(3) . . . . ?
C3 C4 C5 C6 -1.3(3) . . . . ?
C4 C5 C6 C1 0.1(2) . . . . ?
C4 C5 C6 C7 178.78(15) . . . . ?
C5 C6 C7 N2 -150.68(16) . . . . ?
C5 C6 C7 C8 29.5(2) . . . . ?
C6 C1 C2 C3 -1.0(3) . . . . ?
C6 C7 C8 C9 -177.33(16) . . . . ?
C7 C8 C9 N3 0.4(3) . . . . ?
C7 C8 C9 C10 177.97(16) . . . . ?
C8 C9 C10 F1 147.76(15) . . . . ?
C8 C9 C10 F2 29.2(2) . . . . ?
C8 C9 C10 C11 -92.50(18) . . . . ?
C9 C10 C11 F3 -65.16(19) . . . . ?
C9 C10 C11 F4 51.76(19) . . . . ?
C9 C10 C11 C12 173.35(16) . . . . ?
C10 C11 C12 F5 53.5(2) . . . . ?
C10 C11 C12 F6 174.71(17) . . . . ?
C10 C11 C12 F7 -67.2(2) . . . . ?
C13 C3 C4 C5 179.88(16) . . . . ?
